data_4085635
loop_
_publ_author_name
'Espina, Manuela'
'Rivilla, Ivan'
'Conde, Ana'
'D\'iaz-Requejo, M. Mar'
'P\'erez, Pedro J.'
'\'Alvarez, Eleuterio'
'Fern\'andez, Rosario'
'Lassaletta, Jos\'e M.'

_publ_section_title
;
 Chiral, Sterically Demanding N-Heterocyclic Carbenes Fused into a
 Heterobiaryl Skeleton: Design, Synthesis, and Structural Analysis
;
_journal_name_full Organometallics
_journal_page_first 150320082744001
_journal_paper_doi 10.1021/acs.organomet.5b00046
_journal_year 2015
_chemical_absolute_configuration rmad
_chemical_formula_moiety 'C29 H25 Ag Cl N3, 3(C H2 Cl2)'
_chemical_formula_sum 'C32 H31 Ag Cl7 N3'
_chemical_formula_weight 813.62
_chemical_name_systematic
; 
 ? 
;
_space_group_IT_number 1
_symmetry_cell_setting triclinic
_symmetry_space_group_name_Hall 'P 1'
_symmetry_space_group_name_H-M 'P 1'
_atom_sites_solution_hydrogens geom
_atom_sites_solution_primary direct
_atom_sites_solution_secondary difmap
_audit_creation_method SHELXL-97
_cell_angle_alpha 76.187(2)
_cell_angle_beta 73.619(3)
_cell_angle_gamma 80.858(3)
_cell_formula_units_Z 2
_cell_length_a 10.2181(11)
_cell_length_b 11.8516(12)
_cell_length_c 15.2131(16)
_cell_measurement_reflns_used 9986
_cell_measurement_temperature 173(2)
_cell_measurement_theta_max 25.07
_cell_measurement_theta_min 2.50
_cell_volume 1708.1(3)
_computing_cell_refinement 'APEX2 Software Suite'
_computing_data_collection 'APEX2 Software Suite (Bruker, 2005)'
_computing_data_reduction 'APEX2 Software Suite'
_computing_molecular_graphics 'SHELXTL (Sheldrick, 1997b)'
_computing_publication_material SHELXTL
_computing_structure_refinement 'SHELXL97 (Sheldrick, 1997a)'
_computing_structure_solution 'SIR2002 (Burla et al., 2003)'
_diffrn_ambient_temperature 173(2)
_diffrn_detector_area_resol_mean 8.26
_diffrn_measured_fraction_theta_full 0.989
_diffrn_measured_fraction_theta_max 0.989
_diffrn_measurement_device_type
;
 Bruker-Nonius X8kappa APEX II CCD area detector
;
_diffrn_measurement_method 'phi and omega scans with narrow frames'
_diffrn_radiation_monochromator graphite
_diffrn_radiation_source 'fine-focus sealed tube'
_diffrn_radiation_type MoK\a
_diffrn_radiation_wavelength 0.71073
_diffrn_reflns_av_R_equivalents 0.0359
_diffrn_reflns_av_sigmaI/netI 0.0528
_diffrn_reflns_limit_h_max 14
_diffrn_reflns_limit_h_min -14
_diffrn_reflns_limit_k_max 16
_diffrn_reflns_limit_k_min -16
_diffrn_reflns_limit_l_max 20
_diffrn_reflns_limit_l_min -21
_diffrn_reflns_number 40618
_diffrn_reflns_theta_full 30.54
_diffrn_reflns_theta_max 30.54
_diffrn_reflns_theta_min 1.78
_diffrn_standards_decay_% 0
_exptl_absorpt_coefficient_mu 1.165
_exptl_absorpt_correction_T_max 0.7796
_exptl_absorpt_correction_T_min 0.6934
_exptl_absorpt_correction_type multi-scan
_exptl_absorpt_process_details
;
 APEX2 Software Suite; Bruker 2005.
;
_exptl_crystal_colour colourless
_exptl_crystal_density_diffrn 1.582
_exptl_crystal_density_method 'not measured'
_exptl_crystal_description plate
_exptl_crystal_F_000 820
_exptl_crystal_size_max 0.50
_exptl_crystal_size_mid 0.26
_exptl_crystal_size_min 0.22
_refine_diff_density_max 1.339
_refine_diff_density_min -1.203
_refine_diff_density_rms 0.124
_refine_ls_abs_structure_details 'Flack H D (1983), Acta Cryst. A39, 876-881'
_refine_ls_abs_structure_Flack -0.03(3)
_refine_ls_extinction_method none
_refine_ls_goodness_of_fit_ref 1.022
_refine_ls_hydrogen_treatment constr
_refine_ls_matrix_type full
_refine_ls_number_parameters 775
_refine_ls_number_reflns 14677
_refine_ls_number_restraints 33
_refine_ls_restrained_S_all 1.001
_refine_ls_R_factor_all 0.0737
_refine_ls_R_factor_gt 0.0549
_refine_ls_shift/su_max 0.002
_refine_ls_shift/su_mean 0.000
_refine_ls_structure_factor_coef Fsqd
_refine_ls_weighting_details 'calc w=1/[\s^2^(Fo^2^)+(0.0880P)^2^+1.7528P] where P=(Fo^2^+2Fc^2^)/3'
_refine_ls_weighting_scheme calc
_refine_ls_wR_factor_gt 0.1368
_refine_ls_wR_factor_ref 0.1519
_reflns_number_gt 11894
_reflns_number_total 14677
_reflns_threshold_expression >2sigma(I)
_cod_data_source_file om5b00046_si_001.cif
_cod_data_source_block 8a
_cod_depositor_comments
;
The following automatic conversions were performed:

'_symmetry_cell_setting' value 'Triclinic' changed to 'triclinic'
according to
/usr/data/users/saulius/crontab/automatic-downloads/rss-feeds/ACS/lib/dictionaries/cif_core.dic
dictionary named 'cif_core.dic' version 2.4.2 from 2011-04-26.

Automatic conversion script
Id: cif_fix_values 3105 2015-03-04 15:46:00Z robertas 
;
_cod_database_code 4085635

loop_
_symmetry_equiv_pos_as_xyz
'x, y, z'

loop_
_atom_site_label
_atom_site_type_symbol
_atom_site_fract_x
_atom_site_fract_y
_atom_site_fract_z
_atom_site_U_iso_or_equiv
_atom_site_adp_type
_atom_site_occupancy
_atom_site_symmetry_multiplicity
_atom_site_calc_flag
_atom_site_refinement_flags
Ag1 Ag 0.46479(4) 0.56800(3) 0.03974(3) 0.03115(12) Uani 1 1 d U
Cl1 Cl 0.69029(19) 0.5333(2) 0.05329(14) 0.0492(5) Uani 1 1 d U
N1 N 0.2169(6) 0.6084(4) -0.0524(4) 0.0238(10) Uani 1 1 d U
N2 N 0.1494(6) 0.5950(5) 0.0943(4) 0.0255(11) Uani 1 1 d U
N3 N 0.1575(6) 0.5811(4) 0.1883(4) 0.0278(11) Uani 1 1 d U
C1 C 0.2657(8) 0.5919(6) 0.0260(5) 0.0255(13) Uani 1 1 d U
C2 C 0.0302(7) 0.6107(5) 0.0645(4) 0.0278(13) Uani 1 1 d U
H2 H -0.0616 0.6138 0.1018 0.033 Uiso 1 1 calc R
C3 C 0.0737(7) 0.6205(5) -0.0300(5) 0.0266(12) Uani 1 1 d U
C4 C 0.0064(7) 0.6454(5) -0.1044(5) 0.0288(13) Uani 1 1 d U
H4 H -0.0908 0.6531 -0.0908 0.035 Uiso 1 1 calc R
C5 C 0.0815(8) 0.6574(6) -0.1927(5) 0.0331(14) Uani 1 1 d U
H5 H 0.0378 0.6778 -0.2426 0.040 Uiso 1 1 calc R
C6 C 0.2301(8) 0.6393(7) -0.2126(5) 0.0355(16) Uani 1 1 d U
H6 H 0.2817 0.6467 -0.2760 0.043 Uiso 1 1 calc R
C7 C 0.2972(7) 0.6126(6) -0.1457(5) 0.0249(12) Uani 1 1 d U
C8 C 0.4474(8) 0.5874(6) -0.1627(5) 0.0305(14) Uani 1 1 d U
C9 C 0.5042(8) 0.4732(6) -0.1433(5) 0.0360(16) Uani 1 1 d U
H9 H 0.4468 0.4115 -0.1170 0.043 Uiso 1 1 calc R
C10 C 0.6445(8) 0.4496(7) -0.1623(6) 0.0392(16) Uani 1 1 d U
H10 H 0.6839 0.3709 -0.1526 0.047 Uiso 1 1 calc R
C11 C 0.7281(9) 0.5386(7) -0.1951(6) 0.0400(17) Uani 1 1 d U
H11 H 0.8243 0.5212 -0.2034 0.048 Uiso 1 1 calc R
C12 C 0.6749(9) 0.6503(8) -0.2156(6) 0.048(2) Uani 1 1 d U
H12 H 0.7342 0.7107 -0.2415 0.058 Uiso 1 1 calc R
C13 C 0.5323(8) 0.6781(6) -0.1991(5) 0.0369(16) Uani 1 1 d U
H13 H 0.4943 0.7569 -0.2124 0.044 Uiso 1 1 calc R
C14 C 0.0600(6) 0.6633(5) 0.2417(4) 0.0299(11) Uani 1 1 d U
H14 H -0.0361 0.6553 0.2419 0.036 Uiso 1 1 calc R
C15 C 0.0820(8) 0.6158(6) 0.3398(4) 0.0411(16) Uani 1 1 d U
H15A H -0.0065 0.6183 0.3877 0.049 Uiso 1 1 calc R
H15B H 0.1440 0.6628 0.3524 0.049 Uiso 1 1 calc R
C16 C 0.1479(8) 0.4858(7) 0.3418(5) 0.0403(16) Uani 1 1 d U
H16A H 0.2432 0.4775 0.3476 0.048 Uiso 1 1 calc R
H16B H 0.0941 0.4318 0.3949 0.048 Uiso 1 1 calc R
C17 C 0.1448(8) 0.4602(6) 0.2474(5) 0.0341(14) Uani 1 1 d U
H17 H 0.2279 0.4076 0.2247 0.041 Uiso 1 1 calc R
C18 C 0.0928(7) 0.7878(5) 0.2004(4) 0.0298(12) Uani 1 1 d U
C19 C -0.0137(8) 0.8743(6) 0.1860(5) 0.0354(14) Uani 1 1 d U
H19 H -0.1039 0.8531 0.1984 0.042 Uiso 1 1 calc R
C20 C 0.0109(9) 0.9907(6) 0.1537(5) 0.0432(16) Uani 1 1 d U
H20 H -0.0614 1.0491 0.1431 0.052 Uiso 1 1 calc R
C21 C 0.1452(9) 1.0208(6) 0.1370(5) 0.0455(17) Uani 1 1 d U
H21 H 0.1625 1.1005 0.1169 0.055 Uiso 1 1 calc R
C22 C 0.2520(9) 0.9360(7) 0.1496(5) 0.0409(17) Uani 1 1 d U
H22 H 0.3426 0.9565 0.1371 0.049 Uiso 1 1 calc R
C23 C 0.2236(8) 0.8199(6) 0.1809(5) 0.0363(14) Uani 1 1 d U
H23 H 0.2965 0.7610 0.1890 0.044 Uiso 1 1 calc R
C24 C 0.0188(8) 0.4090(6) 0.2496(5) 0.0415(15) Uani 1 1 d U
C25 C -0.1081(9) 0.4261(7) 0.3145(6) 0.0537(18) Uani 1 1 d U
H25 H -0.1166 0.4695 0.3612 0.064 Uiso 1 1 calc R
C26 C -0.2234(11) 0.3770(9) 0.3087(7) 0.072(2) Uani 1 1 d U
H26 H -0.3098 0.3868 0.3520 0.087 Uiso 1 1 calc R
C27 C -0.2087(12) 0.3157(9) 0.2404(8) 0.074(3) Uani 1 1 d U
H27 H -0.2848 0.2803 0.2387 0.089 Uiso 1 1 calc R
C28 C -0.0890(12) 0.3040(7) 0.1751(7) 0.066(2) Uani 1 1 d U
H28 H -0.0837 0.2663 0.1255 0.079 Uiso 1 1 calc R
C29 C 0.0247(10) 0.3467(6) 0.1809(6) 0.0536(18) Uani 1 1 d U
H29 H 0.1098 0.3337 0.1372 0.064 Uiso 1 1 calc R
Ag2 Ag 0.74925(3) 0.97579(3) 0.67458(3) 0.02733(11) Uani 1 1 d U
Cl2 Cl 0.53849(18) 0.96494(16) 0.64368(14) 0.0391(4) Uani 1 1 d U
N4 N 0.9840(5) 0.9582(4) 0.7743(3) 0.0208(10) Uani 1 1 d U
N5 N 1.0697(6) 0.9735(4) 0.6266(4) 0.0243(10) Uani 1 1 d U
N6 N 1.0917(6) 0.9880(5) 0.5304(4) 0.0285(11) Uani 1 1 d U
C30 C 0.9466(7) 0.9703(6) 0.6925(5) 0.0217(12) Uani 1 1 d U
C31 C 1.1788(6) 0.9624(5) 0.6654(4) 0.0263(12) Uani 1 1 d U
H31 H 1.2729 0.9628 0.6325 0.032 Uiso 1 1 calc R
C32 C 1.1272(7) 0.9508(6) 0.7592(4) 0.0270(13) Uani 1 1 d U
C33 C 1.1881(7) 0.9285(6) 0.8368(5) 0.0298(13) Uani 1 1 d U
H33 H 1.2845 0.9255 0.8267 0.036 Uiso 1 1 calc R
C34 C 1.1051(8) 0.9118(6) 0.9244(5) 0.0336(15) Uani 1 1 d U
H34 H 1.1438 0.8917 0.9767 0.040 Uiso 1 1 calc R
C35 C 0.9614(8) 0.9239(6) 0.9390(5) 0.0304(14) Uani 1 1 d U
H35 H 0.9061 0.9149 1.0014 0.036 Uiso 1 1 calc R
C36 C 0.8959(7) 0.9485(6) 0.8658(5) 0.0275(13) Uani 1 1 d U
C37 C 0.7489(7) 0.9711(6) 0.8775(5) 0.0249(12) Uani 1 1 d U
C38 C 0.6894(7) 1.0817(6) 0.8443(5) 0.0324(15) Uani 1 1 d U
H38 H 0.7467 1.1412 0.8090 0.039 Uiso 1 1 calc R
C39 C 0.5489(8) 1.1063(7) 0.8617(6) 0.0388(16) Uani 1 1 d U
H39 H 0.5106 1.1815 0.8369 0.047 Uiso 1 1 calc R
C40 C 0.4635(8) 1.0218(8) 0.9151(6) 0.0417(18) Uani 1 1 d U
H40 H 0.3668 1.0399 0.9305 0.050 Uiso 1 1 calc R
C41 C 0.5213(8) 0.9100(8) 0.9458(6) 0.046(2) Uani 1 1 d U
H41 H 0.4635 0.8498 0.9781 0.055 Uiso 1 1 calc R
C42 C 0.6604(8) 0.8858(6) 0.9300(5) 0.0355(15) Uani 1 1 d U
H42 H 0.6977 0.8102 0.9549 0.043 Uiso 1 1 calc R
C43 C 1.0802(8) 1.1125(6) 0.4786(5) 0.0358(14) Uani 1 1 d U
H43 H 1.1651 1.1482 0.4734 0.043 Uiso 1 1 calc R
C44 C 1.0819(10) 1.0943(7) 0.3818(5) 0.0484(19) Uani 1 1 d U
H44A H 1.1699 1.1145 0.3366 0.058 Uiso 1 1 calc R
H44B H 1.0066 1.1450 0.3589 0.058 Uiso 1 1 calc R
C45 C 1.0639(9) 0.9648(6) 0.3909(4) 0.0412(16) Uani 1 1 d U
H45A H 0.9948 0.9572 0.3589 0.049 Uiso 1 1 calc R
H45B H 1.1517 0.9216 0.3643 0.049 Uiso 1 1 calc R
C46 C 1.0151(6) 0.9201(5) 0.4970(4) 0.0309(12) Uani 1 1 d U
H46 H 0.9146 0.9430 0.5188 0.037 Uiso 1 1 calc R
C47 C 0.9586(7) 1.1858(5) 0.5239(5) 0.0377(13) Uani 1 1 d U
C48 C 0.9717(9) 1.2473(6) 0.5874(6) 0.0474(17) Uani 1 1 d U
H48 H 1.0598 1.2470 0.5967 0.057 Uiso 1 1 calc R
C49 C 0.8597(11) 1.3098(7) 0.6382(7) 0.061(2) Uani 1 1 d U
H49 H 0.8717 1.3485 0.6830 0.073 Uiso 1 1 calc R
C50 C 0.7320(11) 1.3149(8) 0.6229(8) 0.071(3) Uani 1 1 d U
H50 H 0.6550 1.3577 0.6560 0.086 Uiso 1 1 calc R
C51 C 0.7191(10) 1.2570(8) 0.5594(7) 0.066(2) Uani 1 1 d U
H51 H 0.6315 1.2615 0.5480 0.079 Uiso 1 1 calc R
C52 C 0.8257(8) 1.1928(7) 0.5110(6) 0.0481(16) Uani 1 1 d U
H52 H 0.8105 1.1525 0.4684 0.058 Uiso 1 1 calc R
C53 C 1.0452(7) 0.7913(5) 0.5305(4) 0.0301(11) Uani 1 1 d U
C54 C 1.1806(8) 0.7406(6) 0.5230(5) 0.0347(13) Uani 1 1 d U
H54 H 1.2535 0.7891 0.4993 0.042 Uiso 1 1 calc R
C55 C 1.2100(8) 0.6208(7) 0.5495(5) 0.0415(16) Uani 1 1 d U
H55 H 1.3019 0.5883 0.5466 0.050 Uiso 1 1 calc R
C56 C 1.1063(10) 0.5499(6) 0.5797(5) 0.0445(17) Uani 1 1 d U
H56 H 1.1261 0.4676 0.5947 0.053 Uiso 1 1 calc R
C57 C 0.9731(10) 0.5985(7) 0.5882(6) 0.0453(19) Uani 1 1 d U
H57 H 0.9012 0.5488 0.6113 0.054 Uiso 1 1 calc R
C58 C 0.9402(8) 0.7196(6) 0.5638(5) 0.0392(15) Uani 1 1 d U
H58 H 0.8475 0.7515 0.5701 0.047 Uiso 1 1 calc R
Cl3 Cl 0.6588(4) 0.1015(4) 0.1168(3) 0.1147(13) Uani 1 1 d U
Cl4 Cl 0.4137(3) 0.2447(3) 0.0879(3) 0.0893(9) Uani 1 1 d U
C59 C 0.5875(14) 0.2291(11) 0.0731(12) 0.113(5) Uani 1 1 d U
H59A H 0.6310 0.2476 0.0050 0.135 Uiso 1 1 calc R
H59B H 0.6102 0.2885 0.1009 0.135 Uiso 1 1 calc R
Cl5 Cl 0.4251(4) -0.0050(4) 0.3784(4) 0.156(2) Uani 1 1 d U
Cl6 Cl 0.4409(5) 0.2408(4) 0.3362(4) 0.1368(16) Uani 1 1 d U
C60 C 0.5165(17) 0.0975(12) 0.3784(10) 0.119(5) Uani 1 1 d U
H60A H 0.6102 0.0849 0.3383 0.143 Uiso 1 1 calc R
H60B H 0.5238 0.0920 0.4429 0.143 Uiso 1 1 calc R
Cl7 Cl 0.3470(3) 0.2651(3) 0.5529(3) 0.0914(10) Uani 1 1 d U
Cl8 Cl 0.3522(3) 0.3581(2) 0.7109(2) 0.0749(7) Uani 1 1 d U
C61 C 0.3383(14) 0.2331(9) 0.6771(9) 0.082(3) Uani 1 1 d U
H61A H 0.2502 0.2019 0.7132 0.098 Uiso 1 1 calc R
H61B H 0.4136 0.1732 0.6901 0.098 Uiso 1 1 calc R
Cl9 Cl -0.0314(5) 0.2364(3) 0.8762(5) 0.161(3) Uani 1 1 d U
Cl10 Cl 0.1680(3) 0.3068(3) 0.9481(2) 0.0878(9) Uani 1 1 d U
C62 C 0.0269(12) 0.3500(8) 0.9019(9) 0.079(3) Uani 1 1 d U
H62A H -0.0479 0.3858 0.9473 0.095 Uiso 1 1 calc R
H62B H 0.0516 0.4104 0.8440 0.095 Uiso 1 1 calc R
Cl11 Cl 0.4665(3) 0.6329(4) 0.3313(2) 0.1026(12) Uani 1 1 d U
Cl12 Cl 0.6177(3) 0.8009(3) 0.1815(2) 0.0907(10) Uani 1 1 d U
C63 C 0.6216(11) 0.6582(10) 0.2473(7) 0.070(2) Uani 1 1 d U
H63A H 0.6969 0.6443 0.2788 0.084 Uiso 1 1 calc R
H63B H 0.6404 0.6026 0.2049 0.084 Uiso 1 1 calc R
Cl13 Cl 0.6283(5) 0.6021(3) 0.5378(3) 0.1231(15) Uani 1 1 d U
Cl14 Cl 0.7335(3) 0.8075(4) 0.4039(2) 0.0917(9) Uani 1 1 d U
C64 C 0.5998(13) 0.7538(11) 0.4927(9) 0.079(3) Uani 1 1 d U
H64A H 0.5161 0.7687 0.4696 0.095 Uiso 1 1 calc R
H64B H 0.5836 0.7963 0.5441 0.095 Uiso 1 1 calc R

loop_
_atom_site_aniso_label
_atom_site_aniso_U_11
_atom_site_aniso_U_22
_atom_site_aniso_U_33
_atom_site_aniso_U_23
_atom_site_aniso_U_13
_atom_site_aniso_U_12
Ag1 0.0282(3) 0.0377(3) 0.0295(3) -0.0050(2) -0.0121(2) -0.0031(2)
Cl1 0.0313(9) 0.0760(14) 0.0438(10) -0.0093(9) -0.0164(7) -0.0070(9)
N1 0.027(2) 0.019(2) 0.027(2) -0.0055(18) -0.0097(18) 0.0003(19)
N2 0.029(3) 0.026(2) 0.023(2) -0.0025(18) -0.0097(19) -0.004(2)
N3 0.034(3) 0.028(2) 0.021(2) -0.0047(18) -0.0100(19) -0.001(2)
C1 0.030(3) 0.025(3) 0.023(3) -0.003(2) -0.010(2) -0.002(2)
C2 0.030(3) 0.026(3) 0.027(3) -0.005(2) -0.009(2) -0.001(2)
C3 0.025(3) 0.025(3) 0.032(3) -0.007(2) -0.013(2) 0.002(2)
C4 0.029(3) 0.026(3) 0.038(3) -0.008(2) -0.019(2) 0.001(2)
C5 0.038(3) 0.037(3) 0.030(3) -0.008(3) -0.020(3) 0.003(3)
C6 0.046(4) 0.041(4) 0.021(3) -0.007(3) -0.010(3) -0.003(3)
C7 0.024(3) 0.028(3) 0.024(3) -0.008(2) -0.008(2) 0.002(2)
C8 0.036(3) 0.030(3) 0.024(3) -0.004(2) -0.008(3) 0.000(2)
C9 0.038(3) 0.034(3) 0.038(4) -0.009(3) -0.011(3) -0.001(3)
C10 0.039(4) 0.042(3) 0.040(4) -0.015(3) -0.015(3) 0.006(3)
C11 0.035(4) 0.051(4) 0.033(4) -0.017(3) -0.004(3) 0.005(3)
C12 0.041(4) 0.055(4) 0.043(4) -0.004(4) -0.006(3) -0.011(3)
C13 0.036(3) 0.030(3) 0.040(4) -0.006(3) -0.004(3) -0.005(3)
C14 0.033(3) 0.030(2) 0.027(3) -0.008(2) -0.005(2) -0.003(2)
C15 0.058(5) 0.041(3) 0.022(3) -0.007(2) -0.007(3) -0.005(3)
C16 0.052(4) 0.048(4) 0.023(3) -0.005(3) -0.019(3) 0.001(3)
C17 0.042(3) 0.033(3) 0.027(3) -0.002(2) -0.013(3) 0.000(3)
C18 0.038(3) 0.029(3) 0.024(3) -0.009(2) -0.009(3) 0.002(2)
C19 0.043(3) 0.038(3) 0.028(3) -0.004(3) -0.016(3) -0.002(3)
C20 0.054(4) 0.032(3) 0.044(4) -0.005(3) -0.019(3) 0.005(3)
C21 0.067(5) 0.033(3) 0.036(4) -0.003(3) -0.010(3) -0.015(3)
C22 0.043(4) 0.044(4) 0.038(4) -0.012(3) -0.006(3) -0.012(3)
C23 0.039(3) 0.036(3) 0.036(4) -0.013(3) -0.011(3) 0.001(3)
C24 0.061(4) 0.032(3) 0.033(3) 0.005(2) -0.020(3) -0.010(3)
C25 0.059(4) 0.047(4) 0.050(4) 0.007(3) -0.013(3) -0.017(3)
C26 0.072(5) 0.075(6) 0.059(5) 0.025(4) -0.016(4) -0.034(5)
C27 0.087(6) 0.060(5) 0.092(7) 0.009(4) -0.059(5) -0.026(5)
C28 0.093(6) 0.042(4) 0.076(6) 0.005(4) -0.055(4) -0.014(4)
C29 0.082(5) 0.029(3) 0.057(4) -0.002(3) -0.035(4) -0.004(3)
Ag2 0.0240(2) 0.0321(2) 0.0288(2) -0.00653(18) -0.01030(18) -0.00410(17)
Cl2 0.0271(8) 0.0411(9) 0.0548(11) -0.0106(7) -0.0175(7) -0.0062(7)
N4 0.023(2) 0.023(2) 0.019(2) -0.0058(17) -0.0093(17) -0.0013(18)
N5 0.028(2) 0.023(2) 0.024(2) -0.0066(18) -0.0071(19) -0.0042(19)
N6 0.034(3) 0.032(2) 0.021(2) -0.0062(18) -0.0082(19) -0.005(2)
C30 0.022(3) 0.020(3) 0.024(3) -0.004(2) -0.007(2) -0.003(2)
C31 0.024(3) 0.032(3) 0.027(3) -0.009(2) -0.009(2) -0.006(2)
C32 0.028(3) 0.032(3) 0.026(3) -0.010(2) -0.010(2) -0.008(2)
C33 0.033(3) 0.035(3) 0.029(3) -0.014(2) -0.016(2) 0.000(3)
C34 0.043(4) 0.037(3) 0.026(3) -0.011(2) -0.018(3) 0.006(3)
C35 0.040(3) 0.034(3) 0.020(3) -0.008(2) -0.009(2) -0.006(3)
C36 0.036(3) 0.027(3) 0.018(3) -0.003(2) -0.005(2) -0.007(2)
C37 0.023(3) 0.033(3) 0.023(3) -0.010(2) -0.006(2) -0.005(2)
C38 0.029(3) 0.027(3) 0.043(4) -0.011(3) -0.011(3) 0.001(2)
C39 0.034(3) 0.042(4) 0.044(4) -0.014(3) -0.017(3) 0.007(3)
C40 0.020(3) 0.062(4) 0.044(4) -0.025(3) 0.000(3) -0.001(3)
C41 0.032(3) 0.056(4) 0.044(4) -0.014(3) 0.011(3) -0.018(3)
C42 0.036(3) 0.032(3) 0.037(4) -0.008(3) -0.004(3) -0.006(3)
C43 0.046(4) 0.035(3) 0.026(3) -0.002(2) -0.008(3) -0.011(3)
C44 0.074(5) 0.044(4) 0.029(3) 0.000(3) -0.016(3) -0.016(4)
C45 0.063(5) 0.040(3) 0.022(3) -0.003(2) -0.014(3) -0.010(3)
C46 0.030(3) 0.037(3) 0.027(3) 0.000(2) -0.012(2) -0.010(2)
C47 0.051(3) 0.026(3) 0.036(3) 0.004(2) -0.014(3) -0.009(2)
C48 0.059(4) 0.026(3) 0.056(4) -0.013(3) -0.004(3) -0.016(3)
C49 0.081(6) 0.033(4) 0.058(5) -0.009(3) 0.005(4) -0.016(4)
C50 0.064(5) 0.036(4) 0.091(7) -0.006(4) 0.008(5) 0.003(4)
C51 0.059(5) 0.052(5) 0.074(6) -0.001(4) -0.014(4) 0.010(4)
C52 0.051(4) 0.042(4) 0.048(4) 0.003(3) -0.018(3) -0.002(3)
C53 0.035(3) 0.034(3) 0.025(3) -0.011(2) -0.013(2) 0.001(2)
C54 0.037(3) 0.040(3) 0.032(3) -0.012(3) -0.013(3) -0.002(3)
C55 0.049(4) 0.040(4) 0.034(4) -0.010(3) -0.016(3) 0.014(3)
C56 0.070(5) 0.033(3) 0.035(4) -0.007(3) -0.022(4) 0.001(3)
C57 0.065(4) 0.033(3) 0.043(4) -0.002(3) -0.021(4) -0.012(3)
C58 0.046(4) 0.040(3) 0.034(4) -0.013(3) -0.006(3) -0.009(3)
Cl3 0.098(3) 0.101(3) 0.156(4) -0.043(2) -0.059(2) 0.032(2)
Cl4 0.0669(18) 0.082(2) 0.126(3) -0.0292(18) -0.0378(18) 0.0065(15)
C59 0.094(7) 0.080(7) 0.173(14) 0.018(8) -0.067(9) -0.040(6)
Cl5 0.085(3) 0.106(3) 0.242(6) 0.037(3) -0.045(3) -0.011(2)
Cl6 0.125(3) 0.109(3) 0.156(4) 0.001(3) -0.030(3) -0.006(2)
C60 0.136(12) 0.083(8) 0.093(9) -0.016(6) 0.042(8) -0.018(6)
Cl7 0.0744(19) 0.113(2) 0.114(2) -0.060(2) -0.0507(18) 0.0149(17)
Cl8 0.0893(18) 0.0633(14) 0.0819(17) -0.0228(12) -0.0403(14) 0.0100(12)
C61 0.096(8) 0.056(5) 0.103(7) -0.014(5) -0.046(7) -0.003(5)
Cl9 0.109(3) 0.084(2) 0.353(8) -0.104(4) -0.125(4) 0.015(2)
Cl10 0.0846(19) 0.113(2) 0.0740(17) -0.0057(15) -0.0367(14) -0.0223(17)
C62 0.078(7) 0.042(5) 0.126(10) -0.014(5) -0.046(6) 0.001(4)
Cl11 0.0620(16) 0.166(3) 0.0753(18) -0.0022(19) -0.0151(13) -0.0361(19)
Cl12 0.083(2) 0.100(2) 0.089(2) 0.0038(17) -0.0373(17) -0.0170(16)
C63 0.074(6) 0.086(6) 0.056(5) -0.017(4) -0.019(4) -0.021(5)
Cl13 0.146(3) 0.080(2) 0.170(4) -0.004(2) -0.101(3) -0.014(2)
Cl14 0.0671(17) 0.135(3) 0.0729(17) -0.0181(17) -0.0220(13) -0.0065(17)
C64 0.085(8) 0.080(6) 0.079(7) -0.027(6) -0.022(5) -0.011(6)

loop_
_atom_type_symbol
_atom_type_description
_atom_type_scat_dispersion_real
_atom_type_scat_dispersion_imag
_atom_type_scat_source
C C 0.0033 0.0016 'International Tables Vol C Tables 4.2.6.8 and 6.1.1.4'
H H 0.0000 0.0000 'International Tables Vol C Tables 4.2.6.8 and 6.1.1.4'
N N 0.0061 0.0033 'International Tables Vol C Tables 4.2.6.8 and 6.1.1.4'
Cl Cl 0.1484 0.1585 'International Tables Vol C Tables 4.2.6.8 and 6.1.1.4'
Ag Ag -0.8971 1.1015 'International Tables Vol C Tables 4.2.6.8 and 6.1.1.4'

loop_
_geom_angle_atom_site_label_1
_geom_angle_atom_site_label_2
_geom_angle_atom_site_label_3
_geom_angle
C1 Ag1 Cl1 177.5(2)
C1 Ag1 H17 64.8
Cl1 Ag1 H17 114.6
C1 N1 C3 111.7(6)
C1 N1 C7 126.2(6)
C3 N1 C7 122.0(6)
C1 N2 C2 114.7(6)
C1 N2 N3 119.1(5)
C2 N2 N3 126.2(5)
N2 N3 C14 114.4(5)
N2 N3 C17 116.1(5)
C14 N3 C17 107.7(5)
N2 C1 N1 102.1(6)
N2 C1 Ag1 127.3(5)
N1 C1 Ag1 130.6(5)
C3 C2 N2 104.8(6)
C3 C2 H2 127.6
N2 C2 H2 127.6
C2 C3 N1 106.6(6)
C2 C3 C4 134.5(6)
N1 C3 C4 118.8(6)
C5 C4 C3 119.4(6)
C5 C4 H4 120.3
C3 C4 H4 120.3
C4 C5 C6 119.9(6)
C4 C5 H5 120.0
C6 C5 H5 120.0
C7 C6 C5 122.8(7)
C7 C6 H6 118.6
C5 C6 H6 118.6
C6 C7 N1 116.8(6)
C6 C7 C8 124.4(7)
N1 C7 C8 118.8(6)
C9 C8 C13 120.0(7)
C9 C8 C7 119.6(7)
C13 C8 C7 120.4(6)
C10 C9 C8 119.5(7)
C10 C9 H9 120.3
C8 C9 H9 120.3
C11 C10 C9 120.7(8)
C11 C10 H10 119.6
C9 C10 H10 119.6
C12 C11 C10 120.6(8)
C12 C11 H11 119.7
C10 C11 H11 119.7
C11 C12 C13 120.4(8)
C11 C12 H12 119.8
C13 C12 H12 119.8
C8 C13 C12 118.7(7)
C8 C13 H13 120.7
C12 C13 H13 120.7
N3 C14 C18 111.0(5)
N3 C14 C15 101.0(5)
C18 C14 C15 114.5(6)
N3 C14 H14 110.0
C18 C14 H14 110.0
C15 C14 H14 110.0
C14 C15 C16 106.4(6)
C14 C15 H15A 110.4
C16 C15 H15A 110.4
C14 C15 H15B 110.4
C16 C15 H15B 110.4
H15A C15 H15B 108.6
C17 C16 C15 105.0(5)
C17 C16 H16A 110.8
C15 C16 H16A 110.8
C17 C16 H16B 110.8
C15 C16 H16B 110.8
H16A C16 H16B 108.8
C24 C17 N3 113.6(5)
C24 C17 C16 114.8(6)
N3 C17 C16 99.1(5)
C24 C17 H17 109.6
N3 C17 H17 109.6
C16 C17 H17 109.6
C23 C18 C19 118.9(6)
C23 C18 C14 122.0(6)
C19 C18 C14 119.1(6)
C20 C19 C18 120.8(7)
C20 C19 H19 119.6
C18 C19 H19 119.6
C19 C20 C21 118.8(7)
C19 C20 H20 120.6
C21 C20 H20 120.6
C22 C21 C20 121.1(7)
C22 C21 H21 119.5
C20 C21 H21 119.5
C21 C22 C23 118.4(7)
C21 C22 H22 120.8
C23 C22 H22 120.8
C18 C23 C22 122.0(7)
C18 C23 H23 119.0
C22 C23 H23 119.0
C29 C24 C25 118.2(8)
C29 C24 C17 118.7(7)
C25 C24 C17 123.0(7)
C24 C25 C26 118.7(9)
C24 C25 H25 120.7
C26 C25 H25 120.7
C27 C26 C25 119.5(10)
C27 C26 H26 120.2
C25 C26 H26 120.2
C28 C27 C26 122.0(10)
C28 C27 H27 119.0
C26 C27 H27 119.0
C27 C28 C29 119.7(10)
C27 C28 H28 120.2
C29 C28 H28 120.2
C28 C29 C24 121.7(10)
C28 C29 H29 119.1
C24 C29 H29 119.1
C30 Ag2 Cl2 173.2(2)
C30 Ag2 H46 74.5
Cl2 Ag2 H46 99.9
C30 N4 C32 111.8(5)
C30 N4 C36 127.0(6)
C32 N4 C36 121.1(5)
C30 N5 C31 112.3(5)
C30 N5 N6 127.5(6)
C31 N5 N6 120.2(5)
N5 N6 C46 117.2(5)
N5 N6 C43 115.0(5)
C46 N6 C43 108.6(5)
N5 C30 N4 103.0(6)
N5 C30 Ag2 128.8(5)
N4 C30 Ag2 128.2(5)
C32 C31 N5 107.3(6)
C32 C31 H31 126.3
N5 C31 H31 126.3
C31 C32 N4 105.6(5)
C31 C32 C33 133.8(7)
N4 C32 C33 120.6(6)
C34 C33 C32 118.5(6)
C34 C33 H33 120.7
C32 C33 H33 120.7
C33 C34 C35 120.6(6)
C33 C34 H34 119.7
C35 C34 H34 119.7
C36 C35 C34 123.4(6)
C36 C35 H35 118.3
C34 C35 H35 118.3
C35 C36 N4 115.7(6)
C35 C36 C37 124.9(6)
N4 C36 C37 119.3(6)
C38 C37 C42 117.5(6)
C38 C37 C36 121.0(6)
C42 C37 C36 121.3(6)
C39 C38 C37 121.3(7)
C39 C38 H38 119.3
C37 C38 H38 119.3
C38 C39 C40 120.3(7)
C38 C39 H39 119.8
C40 C39 H39 119.8
C39 C40 C41 119.0(7)
C39 C40 H40 120.5
C41 C40 H40 120.5
C42 C41 C40 120.8(7)
C42 C41 H41 119.6
C40 C41 H41 119.6
C41 C42 C37 121.0(7)
C41 C42 H42 119.5
C37 C42 H42 119.5
C47 C43 N6 113.9(5)
C47 C43 C44 115.9(7)
N6 C43 C44 100.4(5)
C47 C43 H43 108.7
N6 C43 H43 108.7
C44 C43 H43 108.7
C43 C44 C45 108.1(5)
C43 C44 H44A 110.1
C45 C44 H44A 110.1
C43 C44 H44B 110.1
C45 C44 H44B 110.1
H44A C44 H44B 108.4
C46 C45 C44 103.5(6)
C46 C45 H45A 111.1
C44 C45 H45A 111.1
C46 C45 H45B 111.1
C44 C45 H45B 111.1
H45A C45 H45B 109.0
N6 C46 C53 111.7(5)
N6 C46 C45 100.3(5)
C53 C46 C45 115.4(6)
N6 C46 H46 109.7
C53 C46 H46 109.7
C45 C46 H46 109.7
C48 C47 C52 116.0(7)
C48 C47 C43 119.3(7)
C52 C47 C43 124.6(7)
C47 C48 C49 122.4(9)
C47 C48 H48 118.8
C49 C48 H48 118.8
C50 C49 C48 119.6(10)
C50 C49 H49 120.2
C48 C49 H49 120.2
C51 C50 C49 118.3(9)
C51 C50 H50 120.9
C49 C50 H50 120.9
C50 C51 C52 123.3(10)
C50 C51 H51 118.4
C52 C51 H51 118.4
C51 C52 C47 120.5(9)
C51 C52 H52 119.8
C47 C52 H52 119.8
C58 C53 C54 118.8(6)
C58 C53 C46 120.3(6)
C54 C53 C46 120.8(6)
C55 C54 C53 121.3(7)
C55 C54 H54 119.4
C53 C54 H54 119.4
C56 C55 C54 119.7(7)
C56 C55 H55 120.1
C54 C55 H55 120.1
C55 C56 C57 119.6(7)
C55 C56 H56 120.2
C57 C56 H56 120.2
C56 C57 C58 121.8(8)
C56 C57 H57 119.1
C58 C57 H57 119.1
C53 C58 C57 118.8(8)
C53 C58 H58 120.6
C57 C58 H58 120.6
Cl3 C59 Cl4 117.9(7)
Cl3 C59 H59A 107.8
Cl4 C59 H59A 107.8
Cl3 C59 H59B 107.8
Cl4 C59 H59B 107.8
H59A C59 H59B 107.2
Cl5 C60 Cl6 111.6(11)
Cl5 C60 H60A 109.3
Cl6 C60 H60A 109.3
Cl5 C60 H60B 109.3
Cl6 C60 H60B 109.3
H60A C60 H60B 108.0
Cl8 C61 Cl7 109.8(6)
Cl8 C61 H61A 109.7
Cl7 C61 H61A 109.7
Cl8 C61 H61B 109.7
Cl7 C61 H61B 109.7
H61A C61 H61B 108.2
Cl9 C62 Cl10 112.9(5)
Cl9 C62 H62A 109.0
Cl10 C62 H62A 109.0
Cl9 C62 H62B 109.0
Cl10 C62 H62B 109.0
H62A C62 H62B 107.8
Cl12 C63 Cl11 111.6(7)
Cl12 C63 H63A 109.3
Cl11 C63 H63A 109.3
Cl12 C63 H63B 109.3
Cl11 C63 H63B 109.3
H63A C63 H63B 108.0
Cl14 C64 Cl13 113.3(7)
Cl14 C64 H64A 108.9
Cl13 C64 H64A 108.9
Cl14 C64 H64B 108.9
Cl13 C64 H64B 108.9
H64A C64 H64B 107.7

loop_
_geom_bond_atom_site_label_1
_geom_bond_atom_site_label_2
_geom_bond_distance
Ag1 C1 2.072(8)
Ag1 Cl1 2.3339(19)
N1 C1 1.379(9)
N1 C3 1.397(8)
N1 C7 1.418(9)
N2 C1 1.342(9)
N2 C2 1.386(9)
N2 N3 1.425(7)
N3 C14 1.488(8)
N3 C17 1.502(8)
C2 C3 1.362(9)
C2 H2 0.9500
C3 C4 1.434(9)
C4 C5 1.333(10)
C4 H4 0.9500
C5 C6 1.454(11)
C5 H5 0.9500
C6 C7 1.334(10)
C6 H6 0.9500
C7 C8 1.476(10)
C8 C9 1.383(10)
C8 C13 1.397(10)
C9 C10 1.376(11)
C9 H9 0.9500
C10 C11 1.373(12)
C10 H10 0.9500
C11 C12 1.348(12)
C11 H11 0.9500
C12 C13 1.406(12)
C12 H12 0.9500
C13 H13 0.9500
C14 C18 1.510(8)
C14 C15 1.531(9)
C14 H14 1.0000
C15 C16 1.577(11)
C15 H15A 0.9900
C15 H15B 0.9900
C16 C17 1.546(10)
C16 H16A 0.9900
C16 H16B 0.9900
C17 C24 1.497(10)
C17 H17 1.0000
C18 C23 1.379(10)
C18 C19 1.399(10)
C19 C20 1.387(10)
C19 H19 0.9500
C20 C21 1.411(11)
C20 H20 0.9500
C21 C22 1.384(12)
C21 H21 0.9500
C22 C23 1.393(10)
C22 H22 0.9500
C23 H23 0.9500
C24 C29 1.399(11)
C24 C25 1.410(12)
C25 C26 1.427(13)
C25 H25 0.9500
C26 C27 1.367(16)
C26 H26 0.9500
C27 C28 1.352(16)
C27 H27 0.9500
C28 C29 1.371(13)
C28 H28 0.9500
C29 H29 0.9500
Ag2 C30 2.099(7)
Ag2 Cl2 2.3586(17)
Ag2 H46 2.5682
N4 C30 1.371(8)
N4 C32 1.408(8)
N4 C36 1.417(8)
N5 C30 1.370(9)
N5 C31 1.378(8)
N5 N6 1.388(7)
N6 C46 1.462(8)
N6 C43 1.501(8)
C31 C32 1.356(9)
C31 H31 0.9500
C32 C33 1.436(9)
C33 C34 1.351(10)
C33 H33 0.9500
C34 C35 1.411(10)
C34 H34 0.9500
C35 C36 1.405(10)
C35 H35 0.9500
C36 C37 1.450(10)
C37 C38 1.395(9)
C37 C42 1.406(9)
C38 C39 1.381(10)
C38 H38 0.9500
C39 C40 1.383(12)
C39 H39 0.9500
C40 C41 1.391(12)
C40 H40 0.9500
C41 C42 1.368(11)
C41 H41 0.9500
C42 H42 0.9500
C43 C47 1.494(11)
C43 C44 1.534(10)
C43 H43 1.0000
C44 C45 1.542(10)
C44 H44A 0.9900
C44 H44B 0.9900
C45 C46 1.535(8)
C45 H45A 0.9900
C45 H45B 0.9900
C46 C53 1.501(8)
C46 H46 1.0000
C47 C48 1.386(10)
C47 C52 1.412(11)
C48 C49 1.401(12)
C48 H48 0.9500
C49 C50 1.379(16)
C49 H49 0.9500
C50 C51 1.355(16)
C50 H50 0.9500
C51 C52 1.363(13)
C51 H51 0.9500
C52 H52 0.9500
C53 C58 1.381(9)
C53 C54 1.403(10)
C54 C55 1.388(10)
C54 H54 0.9500
C55 C56 1.365(12)
C55 H55 0.9500
C56 C57 1.374(13)
C56 H56 0.9500
C57 C58 1.405(11)
C57 H57 0.9500
C58 H58 0.9500
Cl3 C59 1.644(13)
Cl4 C59 1.711(13)
C59 H59A 0.9900
C59 H59B 0.9900
Cl5 C60 1.645(16)
Cl6 C60 1.799(15)
C60 H60A 0.9900
C60 H60B 0.9900
Cl7 C61 1.815(12)
Cl8 C61 1.718(12)
C61 H61A 0.9900
C61 H61B 0.9900
Cl9 C62 1.720(11)
Cl10 C62 1.732(11)
C62 H62A 0.9900
C62 H62B 0.9900
Cl11 C63 1.749(10)
Cl12 C63 1.748(11)
C63 H63A 0.9900
C63 H63B 0.9900
Cl13 C64 1.774(12)
Cl14 C64 1.709(12)
C64 H64A 0.9900
C64 H64B 0.9900

loop_
_geom_torsion_atom_site_label_1
_geom_torsion_atom_site_label_2
_geom_torsion_atom_site_label_3
_geom_torsion_atom_site_label_4
_geom_torsion
C1 N2 N3 C14 136.8(6)
C2 N2 N3 C14 -44.2(8)
C1 N2 N3 C17 -96.8(7)
C2 N2 N3 C17 82.3(8)
C2 N2 C1 N1 1.0(7)
N3 N2 C1 N1 -179.8(5)
C2 N2 C1 Ag1 -179.1(5)
N3 N2 C1 Ag1 0.1(8)
C3 N1 C1 N2 -0.3(7)
C7 N1 C1 N2 -179.9(6)
C3 N1 C1 Ag1 179.8(5)
C7 N1 C1 Ag1 0.2(10)
H17 Ag1 C1 N2 36.2
H17 Ag1 C1 N1 -143.9
C1 N2 C2 C3 -1.3(7)
N3 N2 C2 C3 179.6(5)
N2 C2 C3 N1 1.0(7)
N2 C2 C3 C4 -175.0(7)
C1 N1 C3 C2 -0.4(7)
C7 N1 C3 C2 179.2(6)
C1 N1 C3 C4 176.3(6)
C7 N1 C3 C4 -4.1(8)
C2 C3 C4 C5 175.0(7)
N1 C3 C4 C5 -0.7(9)
C3 C4 C5 C6 3.2(10)
C4 C5 C6 C7 -1.3(11)
C5 C6 C7 N1 -3.3(11)
C5 C6 C7 C8 176.6(7)
C1 N1 C7 C6 -174.5(7)
C3 N1 C7 C6 5.9(9)
C1 N1 C7 C8 5.6(10)
C3 N1 C7 C8 -174.0(6)
C6 C7 C8 C9 -103.4(9)
N1 C7 C8 C9 76.5(9)
C6 C7 C8 C13 75.8(10)
N1 C7 C8 C13 -104.3(8)
C13 C8 C9 C10 -1.6(12)
C7 C8 C9 C10 177.7(7)
C8 C9 C10 C11 3.8(12)
C9 C10 C11 C12 -4.8(13)
C10 C11 C12 C13 3.4(14)
C9 C8 C13 C12 0.3(12)
C7 C8 C13 C12 -179.0(7)
C11 C12 C13 C8 -1.1(13)
N2 N3 C14 C18 -65.0(7)
C17 N3 C14 C18 164.3(5)
N2 N3 C14 C15 173.2(5)
C17 N3 C14 C15 42.5(6)
N3 C14 C15 C16 -20.4(7)
C18 C14 C15 C16 -139.7(6)
C14 C15 C16 C17 -6.5(8)
N2 N3 C17 C24 -53.7(8)
C14 N3 C17 C24 76.0(7)
N2 N3 C17 C16 -176.0(5)
C14 N3 C17 C16 -46.3(7)
C15 C16 C17 C24 -91.1(7)
C15 C16 C17 N3 30.3(7)
N3 C14 C18 C23 -49.7(8)
C15 C14 C18 C23 63.8(8)
N3 C14 C18 C19 133.6(6)
C15 C14 C18 C19 -112.8(7)
C23 C18 C19 C20 -0.8(10)
C14 C18 C19 C20 175.9(6)
C18 C19 C20 C21 -1.0(11)
C19 C20 C21 C22 2.0(12)
C20 C21 C22 C23 -1.2(12)
C19 C18 C23 C22 1.7(10)
C14 C18 C23 C22 -175.0(6)
C21 C22 C23 C18 -0.7(11)
N3 C17 C24 C29 88.6(8)
C16 C17 C24 C29 -158.2(6)
N3 C17 C24 C25 -87.8(8)
C16 C17 C24 C25 25.4(9)
C29 C24 C25 C26 1.5(10)
C17 C24 C25 C26 177.8(7)
C24 C25 C26 C27 -0.5(12)
C25 C26 C27 C28 -2.8(14)
C26 C27 C28 C29 5.1(13)
C27 C28 C29 C24 -4.1(12)
C25 C24 C29 C28 0.8(10)
C17 C24 C29 C28 -175.7(6)
C30 N5 N6 C46 -45.1(9)
C31 N5 N6 C46 136.2(6)
C30 N5 N6 C43 84.5(8)
C31 N5 N6 C43 -94.3(7)
C31 N5 C30 N4 0.8(7)
N6 N5 C30 N4 -178.1(6)
C31 N5 C30 Ag2 -177.1(5)
N6 N5 C30 Ag2 4.1(9)
C32 N4 C30 N5 -1.7(7)
C36 N4 C30 N5 -178.9(6)
C32 N4 C30 Ag2 176.2(4)
C36 N4 C30 Ag2 -1.0(9)
H46 Ag2 C30 N5 11.6
H46 Ag2 C30 N4 -165.8
C30 N5 C31 C32 0.4(7)
N6 N5 C31 C32 179.3(5)
N5 C31 C32 N4 -1.4(7)
N5 C31 C32 C33 175.0(7)
C30 N4 C32 C31 2.0(7)
C36 N4 C32 C31 179.4(5)
C30 N4 C32 C33 -175.0(6)
C36 N4 C32 C33 2.5(9)
C31 C32 C33 C34 -174.2(7)
N4 C32 C33 C34 1.7(9)
C32 C33 C34 C35 -4.2(10)
C33 C34 C35 C36 2.8(11)
C34 C35 C36 N4 1.4(10)
C34 C35 C36 C37 -174.6(7)
C30 N4 C36 C35 173.1(6)
C32 N4 C36 C35 -3.9(9)
C30 N4 C36 C37 -10.6(9)
C32 N4 C36 C37 172.3(6)
C35 C36 C37 C38 111.7(8)
N4 C36 C37 C38 -64.2(9)
C35 C36 C37 C42 -62.4(10)
N4 C36 C37 C42 121.7(7)
C42 C37 C38 C39 -0.5(11)
C36 C37 C38 C39 -174.8(7)
C37 C38 C39 C40 1.8(13)
C38 C39 C40 C41 -4.0(13)
C39 C40 C41 C42 5.1(14)
C40 C41 C42 C37 -3.9(14)
C38 C37 C42 C41 1.5(12)
C36 C37 C42 C41 175.8(8)
N5 N6 C43 C47 -45.0(8)
C46 N6 C43 C47 88.6(7)
N5 N6 C43 C44 -169.5(6)
C46 N6 C43 C44 -35.9(7)
C47 C43 C44 C45 -111.6(7)
N6 C43 C44 C45 11.6(8)
C43 C44 C45 C46 14.2(9)
N5 N6 C46 C53 -59.3(7)
C43 N6 C46 C53 168.2(5)
N5 N6 C46 C45 177.8(5)
C43 N6 C46 C45 45.4(7)
C44 C45 C46 N6 -34.7(8)
C44 C45 C46 C53 -155.0(6)
N6 C43 C47 C48 91.5(7)
C44 C43 C47 C48 -152.7(6)
N6 C43 C47 C52 -84.7(8)
C44 C43 C47 C52 31.1(9)
C52 C47 C48 C49 2.0(10)
C43 C47 C48 C49 -174.5(6)
C47 C48 C49 C50 -2.5(11)
C48 C49 C50 C51 0.9(12)
C49 C50 C51 C52 1.0(14)
C50 C51 C52 C47 -1.5(12)
C48 C47 C52 C51 0.0(9)
C43 C47 C52 C51 176.3(7)
N6 C46 C53 C58 136.7(6)
C45 C46 C53 C58 -109.5(7)
N6 C46 C53 C54 -47.3(8)
C45 C46 C53 C54 66.4(8)
C58 C53 C54 C55 -0.9(10)
C46 C53 C54 C55 -176.9(6)
C53 C54 C55 C56 2.9(11)
C54 C55 C56 C57 -3.4(11)
C55 C56 C57 C58 2.1(12)
C54 C53 C58 C57 -0.5(10)
C46 C53 C58 C57 175.5(7)
C56 C57 C58 C53 -0.1(12)
